data_7158424
loop_
_publ_author_name
'Jagdev, Kesar'
'Tanini, Damiano'
'Lownes, Jack W.'
'Figliola, Carlotta'
'Male, Louise'
'Capperucci, Antonella'
'Grainger, Richard S.'

_publ_section_title
;
 Glutathione peroxidase mimics based on conformationally-restricted,
 <i>peri</i>-like, 4,5-disubstituted fluorene dichalcogenides.
;
_journal_issue 48
_journal_name_full 'Organic &amp; biomolecular chemistry'
_journal_page_first 10565
_journal_page_last 10569
_journal_paper_doi 10.1039/d1ob02153b
_journal_volume 19
_journal_year 2021
_chemical_absolute_configuration ad
_chemical_formula_moiety 'C21 H24 Se2'
_chemical_formula_sum 'C21 H24 Se2'
_chemical_formula_weight 434.32
_space_group_crystal_system triclinic
_space_group_IT_number 1
_space_group_name_Hall 'P 1'
_space_group_name_H-M_alt 'P 1'
_atom_sites_solution_hydrogens geom
_atom_sites_solution_primary direct
_audit_creation_date 2021-07-26
_audit_creation_method
;
Olex2 1.3
(compiled 2020.11.12 svn.r5f609507 for OlexSys, GUI svn.r6272)
;
_audit_update_record
;
2021-07-25 deposited with the CCDC.	2021-11-19 downloaded from the CCDC.
;
_cell_angle_alpha 73.363(2)
_cell_angle_beta 79.2638(18)
_cell_angle_gamma 71.888(2)
_cell_formula_units_Z 4
_cell_length_a 9.1936(2)
_cell_length_b 12.7735(3)
_cell_length_c 17.6722(4)
_cell_measurement_reflns_used 19077
_cell_measurement_temperature 100.01(10)
_cell_measurement_theta_max 73.8960
_cell_measurement_theta_min 3.7080
_cell_volume 1879.11(8)
_computing_cell_refinement
;
CrysAlisPro, Agilent Technologies,
Version 1.171.37.35 (release 13-08-2014 CrysAlis171 .NET)
(compiled Aug 13 2014,18:06:01)
;
_computing_data_collection
;
CrysAlisPro, Agilent Technologies,
Version 1.171.37.35 (release 13-08-2014 CrysAlis171 .NET)
(compiled Aug 13 2014,18:06:01)
;
_computing_data_reduction
;
CrysAlisPro, Agilent Technologies,
Version 1.171.37.35 (release 13-08-2014 CrysAlis171 .NET)
(compiled Aug 13 2014,18:06:01)
;
_computing_molecular_graphics 'Olex2 1.3 (Dolomanov et al., 2009)'
_computing_publication_material 'Olex2 1.3 (Dolomanov et al., 2009)'
_computing_structure_refinement 'SHELXL 2018/3 (Sheldrick, 2015)'
_computing_structure_solution 'SHELXS  (Sheldrick, 2008)'
_diffrn_ambient_environment N~2~
_diffrn_ambient_temperature 100.01(10)
_diffrn_detector 'CCD plate'
_diffrn_detector_area_resol_mean 10.3537
_diffrn_detector_type Atlas
_diffrn_measured_fraction_theta_full 1.000
_diffrn_measured_fraction_theta_max 0.980
_diffrn_measurement_details
;
#__ type_ start__ end____ width___ exp.time_
  1 omega  -30.00   32.00   1.0000    1.0000
omega____ theta____ kappa____ phi______ frames
    -      -42.2660   38.0000  120.0000 62

#__ type_ start__ end____ width___ exp.time_
  2 omega    5.00   30.00   1.0000    1.0000
omega____ theta____ kappa____ phi______ frames
    -       42.0000   89.0000   69.8921 25

#__ type_ start__ end____ width___ exp.time_
  3 omega   20.00   45.00   1.0000    1.0000
omega____ theta____ kappa____ phi______ frames
    -       54.0000   81.0000   83.5206 25

#__ type_ start__ end____ width___ exp.time_
  4 omega   35.00   60.00   1.0000    1.0000
omega____ theta____ kappa____ phi______ frames
    -       66.0000   75.0000   79.5740 25

#__ type_ start__ end____ width___ exp.time_
  5 omega   41.00   76.00   1.0000    1.0000
omega____ theta____ kappa____ phi______ frames
    -       74.0000   77.0000   93.4600 35

#__ type_ start__ end____ width___ exp.time_
  6 omega   96.00  150.00   1.0000    1.0000
omega____ theta____ kappa____ phi______ frames
    -       74.0000   77.0000   93.4600 54

#__ type_ start__ end____ width___ exp.time_
  7 omega  112.00  168.00   1.0000    3.4250
omega____ theta____ kappa____ phi______ frames
    -      105.9204   77.0000  120.0000 56

#__ type_ start__ end____ width___ exp.time_
  8 omega   91.00  169.00   1.0000    3.4250
omega____ theta____ kappa____ phi______ frames
    -      105.9204   77.0000    0.0000 78

#__ type_ start__ end____ width___ exp.time_
  9 omega  102.00  128.00   1.0000    1.0000
omega____ theta____ kappa____ phi______ frames
    -       70.0000   77.0000 -118.8129 26

#__ type_ start__ end____ width___ exp.time_
 10 omega  107.00  173.00   1.0000    3.4250
omega____ theta____ kappa____ phi______ frames
    -      105.9204   77.0000 -150.0000 66

#__ type_ start__ end____ width___ exp.time_
 11 omega   81.00  167.00   1.0000    3.4250
omega____ theta____ kappa____ phi______ frames
    -      105.9204   45.0000 -180.0000 86

#__ type_ start__ end____ width___ exp.time_
 12 omega   81.00  108.00   1.0000    3.4250
omega____ theta____ kappa____ phi______ frames
    -      105.9204   61.0000 -120.0000 27

#__ type_ start__ end____ width___ exp.time_
 13 omega   76.00  165.00   1.0000    3.4250
omega____ theta____ kappa____ phi______ frames
    -      105.9204   77.0000  -60.0000 89

#__ type_ start__ end____ width___ exp.time_
 14 omega   73.00  162.00   1.0000    3.4250
omega____ theta____ kappa____ phi______ frames
    -      105.9204   77.0000  -30.0000 89

#__ type_ start__ end____ width___ exp.time_
 15 omega   73.00  163.00   1.0000    3.4250
omega____ theta____ kappa____ phi______ frames
    -      105.9204   77.0000   60.0000 90

#__ type_ start__ end____ width___ exp.time_
 16 omega   74.00  152.00   1.0000    3.4250
omega____ theta____ kappa____ phi______ frames
    -      105.9204   77.0000  -90.0000 78

#__ type_ start__ end____ width___ exp.time_
 17 omega   73.00   99.00   1.0000    3.4250
omega____ theta____ kappa____ phi______ frames
    -      105.9204   77.0000 -180.0000 26

#__ type_ start__ end____ width___ exp.time_
 18 omega   73.00   99.00   1.0000    3.4250
omega____ theta____ kappa____ phi______ frames
    -      105.9204   77.0000 -150.0000 26

#__ type_ start__ end____ width___ exp.time_
 19 omega   73.00  178.00   1.0000    3.4250
omega____ theta____ kappa____ phi______ frames
    -      105.9204   77.0000 -120.0000 105

#__ type_ start__ end____ width___ exp.time_
 20 omega   73.00  172.00   1.0000    3.4250
omega____ theta____ kappa____ phi______ frames
    -      105.9204   77.0000   90.0000 99

#__ type_ start__ end____ width___ exp.time_
 21 omega   73.00  108.00   1.0000    3.4250
omega____ theta____ kappa____ phi______ frames
    -      105.9204   77.0000  120.0000 35

#__ type_ start__ end____ width___ exp.time_
 22 omega   73.00  168.00   1.0000    3.4250
omega____ theta____ kappa____ phi______ frames
    -      105.9204   77.0000   30.0000 95

#__ type_ start__ end____ width___ exp.time_
 23 omega   63.00   93.00   1.0000    3.4250
omega____ theta____ kappa____ phi______ frames
    -       94.0000   71.0000   23.9359 30

#__ type_ start__ end____ width___ exp.time_
 24 omega   57.00  103.00   1.0000    3.4250
omega____ theta____ kappa____ phi______ frames
    -       90.0000   77.0000    5.2234 46

#__ type_ start__ end____ width___ exp.time_
 25 omega   51.00   76.00   1.0000    3.4250
omega____ theta____ kappa____ phi______ frames
    -       82.0000   75.0000   -1.2855 25

#__ type_ start__ end____ width___ exp.time_
 26 omega   51.00   78.00   1.0000    3.4250
omega____ theta____ kappa____ phi______ frames
    -       82.0000   69.0000  -22.6579 27

#__ type_ start__ end____ width___ exp.time_
 27 omega   44.00   71.00   1.0000    1.0000
omega____ theta____ kappa____ phi______ frames
    -       74.0000   76.0000   22.1646 27

#__ type_ start__ end____ width___ exp.time_
 28 omega   30.00   56.00   1.0000    1.0000
omega____ theta____ kappa____ phi______ frames
    -       62.0000   75.0000  -22.8129 26

#__ type_ start__ end____ width___ exp.time_
 29 omega   35.00   60.00   1.0000    1.0000
omega____ theta____ kappa____ phi______ frames
    -       66.0000   75.0000    9.3432 25

#__ type_ start__ end____ width___ exp.time_
 30 omega   46.00   73.00   1.0000    3.4250
omega____ theta____ kappa____ phi______ frames
    -       78.0000   74.0000  -60.3928 27

#__ type_ start__ end____ width___ exp.time_
 31 omega   38.00   63.00   1.0000    1.0000
omega____ theta____ kappa____ phi______ frames
    -       70.0000   77.0000  -89.1645 25

#__ type_ start__ end____ width___ exp.time_
 32 omega   35.00   60.00   1.0000    1.0000
omega____ theta____ kappa____ phi______ frames
    -       66.0000   75.0000 -143.4954 25

#__ type_ start__ end____ width___ exp.time_
 33 omega   37.00   63.00   1.0000    1.0000
omega____ theta____ kappa____ phi______ frames
    -       70.0000   77.0000 -118.8129 26

#__ type_ start__ end____ width___ exp.time_
 34 omega   59.00   96.00   1.0000    3.4250
omega____ theta____ kappa____ phi______ frames
    -       90.0000   70.0000 -137.6243 37

#__ type_ start__ end____ width___ exp.time_
 35 omega   20.00   45.00   1.0000    1.0000
omega____ theta____ kappa____ phi______ frames
    -       54.0000   81.0000 -102.2191 25

#__ type_ start__ end____ width___ exp.time_
 36 omega   20.00   45.00   1.0000    1.0000
omega____ theta____ kappa____ phi______ frames
    -       54.0000   81.0000  -53.6980 25

#__ type_ start__ end____ width___ exp.time_
 37 omega   20.00   45.00   1.0000    1.0000
omega____ theta____ kappa____ phi______ frames
    -       54.0000   81.0000   19.0463 25

#__ type_ start__ end____ width___ exp.time_
 38 omega   21.00   46.00   1.0000    1.0000
omega____ theta____ kappa____ phi______ frames
    -       54.0000   79.0000  138.5181 25

#__ type_ start__ end____ width___ exp.time_
 39 omega   42.00   81.00   1.0000    1.0000
omega____ theta____ kappa____ phi______ frames
    -       74.0000   75.0000  173.9417 39

#__ type_ start__ end____ width___ exp.time_
 40 omega   58.00   86.00   1.0000    3.4250
omega____ theta____ kappa____ phi______ frames
    -       90.0000   77.0000  159.4324 28

#__ type_ start__ end____ width___ exp.time_
 41 omega   44.00   69.00   1.0000    1.0000
omega____ theta____ kappa____ phi______ frames
    -       74.0000   64.0000  160.2777 25

#__ type_ start__ end____ width___ exp.time_
 42 omega   36.00   91.00   1.0000    3.4250
omega____ theta____ kappa____ phi______ frames
    -      105.9204  -45.0000  -30.0000 55

#__ type_ start__ end____ width___ exp.time_
 43 omega   57.00   98.00   1.0000    3.4250
omega____ theta____ kappa____ phi______ frames
    -      105.9204  -94.0000   60.0000 41

#__ type_ start__ end____ width___ exp.time_
 44 omega   61.00  111.00   1.0000    3.4250
omega____ theta____ kappa____ phi______ frames
    -      105.9204 -125.0000   30.0000 50

#__ type_ start__ end____ width___ exp.time_
 45 omega   35.00  139.00   1.0000    3.4250
omega____ theta____ kappa____ phi______ frames
    -      105.9204  -77.0000 -180.0000 104

#__ type_ start__ end____ width___ exp.time_
 46 omega   43.00  121.00   1.0000    3.4250
omega____ theta____ kappa____ phi______ frames
    -      105.9204 -125.0000 -180.0000 78

#__ type_ start__ end____ width___ exp.time_
 47 omega    1.00   82.00   1.0000    1.0000
omega____ theta____ kappa____ phi______ frames
    -       42.2660  -99.0000 -150.0000 81

#__ type_ start__ end____ width___ exp.time_
 48 omega   21.00   46.00   1.0000    1.0000
omega____ theta____ kappa____ phi______ frames
    -       54.0000   79.0000 -161.7272 25

#__ type_ start__ end____ width___ exp.time_
 49 omega  -10.00   15.00   1.0000    1.0000
omega____ theta____ kappa____ phi______ frames
    -       34.0000  104.0000 -172.8566 25

#__ type_ start__ end____ width___ exp.time_
 50 omega  -61.00  -16.00   1.0000    1.0000
omega____ theta____ kappa____ phi______ frames
    -      -42.2660  -57.0000  -30.0000 45

#__ type_ start__ end____ width___ exp.time_
 51 omega -114.00  -64.00   1.0000    1.0000
omega____ theta____ kappa____ phi______ frames
    -      -42.2660  -57.0000  -30.0000 50

#__ type_ start__ end____ width___ exp.time_
 52 omega -116.00  -20.00   1.0000    1.0000
omega____ theta____ kappa____ phi______ frames
    -      -42.2660  -38.0000   60.0000 96

#__ type_ start__ end____ width___ exp.time_
 53 omega  -94.00   -4.00   1.0000    1.0000
omega____ theta____ kappa____ phi______ frames
    -      -42.2660  125.0000    0.0000 90

#__ type_ start__ end____ width___ exp.time_
 54 omega -114.00  -14.00   1.0000    1.0000
omega____ theta____ kappa____ phi______ frames
    -      -42.2660  -57.0000 -180.0000 100
;
_diffrn_measurement_device 'four-circle diffractometer'
_diffrn_measurement_device_type 'SuperNova, Dual, Cu at zero, Atlas'
_diffrn_measurement_method '\w scans'
_diffrn_orient_matrix_UB_11 0.0243161000
_diffrn_orient_matrix_UB_12 -0.0252518000
_diffrn_orient_matrix_UB_13 0.0880630000
_diffrn_orient_matrix_UB_21 -0.1567322000
_diffrn_orient_matrix_UB_22 -0.0269244000
_diffrn_orient_matrix_UB_23 0.0248658000
_diffrn_orient_matrix_UB_31 0.0792833000
_diffrn_orient_matrix_UB_32 -0.1255546000
_diffrn_orient_matrix_UB_33 0.0002850000
_diffrn_radiation_monochromator mirror
_diffrn_radiation_probe x-ray
_diffrn_radiation_type 'Cu K\a'
_diffrn_radiation_wavelength 1.54184
_diffrn_reflns_av_R_equivalents 0.0347
_diffrn_reflns_av_unetI/netI 0.0397
_diffrn_reflns_Laue_measured_fraction_full 1.000
_diffrn_reflns_Laue_measured_fraction_max 0.980
_diffrn_reflns_limit_h_max 11
_diffrn_reflns_limit_h_min -11
_diffrn_reflns_limit_k_max 15
_diffrn_reflns_limit_k_min -15
_diffrn_reflns_limit_l_max 22
_diffrn_reflns_limit_l_min -22
_diffrn_reflns_number 32449
_diffrn_reflns_point_group_measured_fraction_full 0.968
_diffrn_reflns_point_group_measured_fraction_max 0.933
_diffrn_reflns_theta_full 67.684
_diffrn_reflns_theta_max 73.918
_diffrn_reflns_theta_min 2.625
_diffrn_source 'sealed X-ray tube'
_diffrn_source_type 'SuperNova (Cu) X-ray Source'
_exptl_absorpt_coefficient_mu 4.875
_exptl_absorpt_correction_T_max 0.993
_exptl_absorpt_correction_T_min 0.973
_exptl_absorpt_correction_type gaussian
_exptl_absorpt_process_details
;
CrysAlisPro, Agilent Technologies,
Version 1.171.37.35 (release 13-08-2014 CrysAlis171 .NET)
(compiled Aug 13 2014,18:06:01)
Numerical absorption correction based on gaussian integration over
			a multifaceted crystal model
Empirical absorption correction using spherical harmonics,
 implemented in SCALE3 ABSPACK scaling algorithm.
;
_exptl_crystal_colour orange
_exptl_crystal_colour_primary orange
_exptl_crystal_density_diffrn 1.535
_exptl_crystal_description plate
_exptl_crystal_F_000 872
_exptl_crystal_size_max 0.1736
_exptl_crystal_size_mid 0.1134
_exptl_crystal_size_min 0.0295
_refine_diff_density_max 0.966
_refine_diff_density_min -0.357
_refine_diff_density_rms 0.071
_refine_ls_abs_structure_details
;
 Refined as an inversion twin.
;
_refine_ls_abs_structure_Flack 0.304(15)
_refine_ls_extinction_method none
_refine_ls_goodness_of_fit_ref 1.044
_refine_ls_hydrogen_treatment constr
_refine_ls_matrix_type full
_refine_ls_number_parameters 857
_refine_ls_number_reflns 14219
_refine_ls_number_restraints 3
_refine_ls_restrained_S_all 1.044
_refine_ls_R_factor_all 0.0314
_refine_ls_R_factor_gt 0.0292
_refine_ls_shift/su_max 0.001
_refine_ls_shift/su_mean 0.000
_refine_ls_structure_factor_coef Fsqd
_refine_ls_weighting_details 'w=1/[\s^2^(Fo^2^)+(0.0443P)^2^] where P=(Fo^2^+2Fc^2^)/3'
_refine_ls_weighting_scheme calc
_refine_ls_wR_factor_gt 0.0724
_refine_ls_wR_factor_ref 0.0748
_reflns_Friedel_coverage 0.902
_reflns_Friedel_fraction_full 0.935
_reflns_Friedel_fraction_max 0.885
_reflns_number_gt 13652
_reflns_number_total 14219
_reflns_threshold_expression 'I > 2\s(I)'
_cod_data_source_file d1ob02153b2.cif
_cod_data_source_block dibutyl-9H-fluoreno-diselenine
_cod_depositor_comments 'Adding full bibliography for 7158423--7158424.cif.'
_cod_database_code 7158424
_shelx_shelxl_version_number 2018/3
_chemical_oxdiff_formula C21H26Se2
_shelx_space_group_comment
;
The symmetry employed for this shelxl refinement is uniquely defined
by the following loop, which should always be used as a source of
symmetry information in preference to the above space-group names.
They are only intended as comments.
;
_reflns_odcompleteness_completeness 100.00
_reflns_odcompleteness_iscentric 1
_reflns_odcompleteness_theta 66.97
_olex2_refinement_description
;
1. Twinned data refinement
 Scales: 0.696(15)
 0.304(15)
2. Fixed Uiso
 At 1.2 times of:
  All C(H) groups, All C(H,H) groups
 At 1.5 times of:
  All C(H,H,H) groups
3. Others
 Sof(Se1')=Sof(Se2')=1-FVAR(1)
 Sof(Se31)=Sof(Se32)=FVAR(1)
4.a Secondary CH2 refined with riding coordinates:
 C14(H14A,H14B), C15(H15A,H15B), C16(H16A,H16B), C18(H18A,H18B), C19(H19A,
 H19B), C20(H20A,H20B), C114(H11A,H11B), C115(H11C,H11D), C116(H11E,H11F),
 C118(H11J,H11K), C119(H11L,H11M), C120(H12A,H12B), C214(H21D,H21E), C215(H21F,
 H21G), C216(H21H,H21I), C218(H21M,H21N), C219(H21O,H21P), C220(H22A,H22B),
 C314(H31A,H31B), C315(H31C,H31D), C316(H31E,H31F), C318(H31J,H31K), C319(H31L,
 H31M), C320(H32A,H32B)
4.b Aromatic/amide H refined with riding coordinates:
 C1(H1), C2(H2), C3(H3), C6(H6), C7(H7), C8(H8), C101(H101), C102(H102),
 C103(H103), C106(H106), C107(H107), C108(H108), C201(H201), C202(H202),
 C203(H203), C206(H206), C207(H207), C208(H208), C301(H301), C302(H302),
 C303(H303), C306(H306), C307(H307), C308(H308)
4.c Idealised Me refined as rotating group:
 C17(H17A,H17B,H17C), C21(H21A,H21B,H21C), C117(H11G,H11H,H11I), C121(H12C,
 H12D,H12E), C217(H21J,H21K,H21L), C221(H22C,H22D,H22E), C317(H31G,H31H,H31I),
 C321(H32C,H32D,H32E)
;
_olex2_submission_special_instructions 'No special instructions were received'

loop_
_space_group_symop_operation_xyz
'x, y, z'

loop_
_atom_site_label
_atom_site_type_symbol
_atom_site_fract_x
_atom_site_fract_y
_atom_site_fract_z
_atom_site_U_iso_or_equiv
_atom_site_adp_type
_atom_site_occupancy
_atom_site_site_symmetry_order
_atom_site_calc_flag
_atom_site_refinement_flags_posn
_atom_site_refinement_flags_adp
_atom_site_refinement_flags_occupancy
_atom_site_disorder_assembly
_atom_site_disorder_group
C1 C 0.6208(6) 0.6231(4) 0.5332(3) 0.0243(10) Uani 1 1 d . . . . .
H1 H 0.647196 0.629420 0.478994 0.029 Uiso 1 1 calc R U . . .
C2 C 0.4666(6) 0.6427(4) 0.5660(3) 0.0258(10) Uani 1 1 d . . . . .
H2 H 0.389957 0.660195 0.533072 0.031 Uiso 1 1 calc R U . . .
C3 C 0.4259(6) 0.6366(4) 0.6465(3) 0.0243(10) Uani 1 1 d . . . . .
H3 H 0.322840 0.651699 0.666959 0.029 Uiso 1 1 calc R U . . .
C4 C 0.5406(5) 0.6077(4) 0.6968(3) 0.0205(9) Uani 1 1 d . . . . .
C5 C 0.8572(5) 0.5143(4) 0.7844(3) 0.0213(9) Uani 1 1 d . . . . .
C6 C 1.0065(6) 0.4828(5) 0.8051(3) 0.0270(11) Uani 1 1 d . . . . .
H6 H 1.023043 0.462926 0.858344 0.032 Uiso 1 1 calc R U . . .
C7 C 1.1318(6) 0.4810(5) 0.7462(4) 0.0321(12) Uani 1 1 d . . . . .
H7 H 1.231037 0.460012 0.760627 0.039 Uiso 1 1 calc R U . . .
C8 C 1.1088(6) 0.5105(5) 0.6660(3) 0.0289(11) Uani 1 1 d . . . . .
H8 H 1.192227 0.507304 0.626960 0.035 Uiso 1 1 calc R U . . .
C9 C 0.9069(6) 0.5738(4) 0.5632(3) 0.0222(9) Uani 1 1 d . . . . .
C10 C 0.7335(5) 0.5937(4) 0.5844(3) 0.0195(9) Uani 1 1 d . . . . .
C11 C 0.6935(5) 0.5828(4) 0.6657(3) 0.0178(9) Uani 1 1 d . . . . .
C12 C 0.8352(5) 0.5481(4) 0.7041(3) 0.0178(9) Uani 1 1 d . . . . .
C13 C 0.9603(6) 0.5443(4) 0.6454(3) 0.0225(9) Uani 1 1 d . . . . .
C14 C 0.9456(6) 0.6831(4) 0.5090(3) 0.0247(10) Uani 1 1 d . . . . .
H14A H 1.056657 0.668629 0.499637 0.030 Uiso 1 1 calc R U . . .
H14B H 0.907684 0.698863 0.458070 0.030 Uiso 1 1 calc R U . . .
C15 C 0.8790(6) 0.7891(5) 0.5419(3) 0.0277(11) Uani 1 1 d . . . . .
H15A H 0.767767 0.804771 0.550353 0.033 Uiso 1 1 calc R U . . .
H15B H 0.915857 0.773530 0.593008 0.033 Uiso 1 1 calc R U . . .
C16 C 0.9208(6) 0.8940(5) 0.4879(3) 0.0271(10) Uani 1 1 d . . . . .
H16A H 0.859832 0.959650 0.507623 0.033 Uiso 1 1 calc R U . . .
H16B H 0.893515 0.904888 0.435232 0.033 Uiso 1 1 calc R U . . .
C17 C 1.0902(6) 0.8884(5) 0.4816(3) 0.0304(11) Uani 1 1 d . . . . .
H17A H 1.107960 0.957402 0.446926 0.046 Uiso 1 1 calc R U . . .
H17B H 1.151516 0.825062 0.460602 0.046 Uiso 1 1 calc R U . . .
H17C H 1.117930 0.879352 0.533331 0.046 Uiso 1 1 calc R U . . .
C18 C 0.9775(7) 0.4757(5) 0.5214(3) 0.0318(12) Uani 1 1 d . . . . .
H18A H 0.930618 0.495412 0.472587 0.038 Uiso 1 1 calc R U . . .
H18B H 1.086420 0.469421 0.507026 0.038 Uiso 1 1 calc R U . . .
C19 C 0.9595(7) 0.3601(5) 0.5695(3) 0.0308(11) Uani 1 1 d . . . . .
H19A H 1.022394 0.333217 0.613235 0.037 Uiso 1 1 calc R U . . .
H19B H 0.853081 0.368290 0.591828 0.037 Uiso 1 1 calc R U . . .
C20 C 1.0051(12) 0.2725(6) 0.5211(4) 0.061(2) Uani 1 1 d . . . . .
H20A H 1.110969 0.265486 0.497943 0.073 Uiso 1 1 calc R U . . .
H20B H 0.941042 0.298982 0.477843 0.073 Uiso 1 1 calc R U . . .
C21 C 0.9900(12) 0.1552(6) 0.5693(4) 0.058(2) Uani 1 1 d . . . . .
H21A H 1.005335 0.106923 0.534053 0.087 Uiso 1 1 calc R U . . .
H21B H 0.889183 0.162682 0.597863 0.087 Uiso 1 1 calc R U . . .
H21C H 1.066093 0.122482 0.606220 0.087 Uiso 1 1 calc R U . . .
Se1 Se 0.48251(6) 0.62059(4) 0.80468(3) 0.02384(11) Uani 1 1 d . . . . .
Se2 Se 0.69370(6) 0.48578(4) 0.86439(3) 0.02322(11) Uani 1 1 d . . . . .
C101 C 0.4422(6) 0.3188(5) 0.1315(3) 0.0262(10) Uani 1 1 d . . . . .
H101 H 0.493194 0.332087 0.167111 0.031 Uiso 1 1 calc R U . . .
C102 C 0.4964(6) 0.3356(5) 0.0517(3) 0.0293(11) Uani 1 1 d . . . . .
H102 H 0.581265 0.364457 0.033493 0.035 Uiso 1 1 calc R U . . .
C103 C 0.4273(6) 0.3106(5) -0.0020(3) 0.0267(10) Uani 1 1 d . . . . .
H103 H 0.468455 0.319128 -0.054888 0.032 Uiso 1 1 calc R U . . .
C104 C 0.2946(6) 0.2724(4) 0.0245(3) 0.0226(9) Uani 1 1 d . . . . .
C105 C -0.0251(5) 0.2146(4) 0.1179(3) 0.0202(9) Uani 1 1 d . . . . .
C106 C -0.1473(5) 0.1871(4) 0.1714(3) 0.0221(9) Uani 1 1 d . . . . .
H106 H -0.228756 0.175878 0.153297 0.027 Uiso 1 1 calc R U . . .
C107 C -0.1471(5) 0.1765(4) 0.2523(3) 0.0226(9) Uani 1 1 d . . . . .
H107 H -0.228648 0.157504 0.287789 0.027 Uiso 1 1 calc R U . . .
C108 C -0.0277(6) 0.1938(4) 0.2807(3) 0.0224(10) Uani 1 1 d . . . . .
H108 H -0.029413 0.187646 0.334583 0.027 Uiso 1 1 calc R U . . .
C109 C 0.2341(5) 0.2495(4) 0.2422(3) 0.0220(10) Uani 1 1 d . . . . .
C110 C 0.3107(5) 0.2817(4) 0.1576(3) 0.0217(9) Uani 1 1 d . . . . .
C111 C 0.2353(5) 0.2617(4) 0.1037(3) 0.0196(9) Uani 1 1 d . . . . .
C112 C 0.0972(5) 0.2293(4) 0.1461(3) 0.0187(9) Uani 1 1 d . . . . .
C113 C 0.0953(5) 0.2208(4) 0.2268(3) 0.0194(9) Uani 1 1 d . . . . .
C114 C 0.1856(6) 0.3484(5) 0.2835(3) 0.0252(10) Uani 1 1 d . . . . .
H11A H 0.119639 0.328777 0.331941 0.030 Uiso 1 1 calc R U . . .
H11B H 0.276935 0.356760 0.298450 0.030 Uiso 1 1 calc R U . . .
C115 C 0.1007(6) 0.4628(5) 0.2328(3) 0.0253(10) Uani 1 1 d . . . . .
H11C H 0.175733 0.500113 0.199550 0.030 Uiso 1 1 calc R U . . .
H11D H 0.041757 0.449335 0.198065 0.030 Uiso 1 1 calc R U . . .
C116 C -0.0074(6) 0.5413(5) 0.2824(3) 0.0272(10) Uani 1 1 d . . . . .
H11E H -0.085415 0.505375 0.313589 0.033 Uiso 1 1 calc R U . . .
H11F H 0.050769 0.551228 0.319114 0.033 Uiso 1 1 calc R U . . .
C117 C -0.0862(7) 0.6573(5) 0.2331(4) 0.0330(12) Uani 1 1 d . . . . .
H11G H -0.136971 0.648131 0.193624 0.050 Uiso 1 1 calc R U . . .
H11H H -0.010823 0.697650 0.207564 0.050 Uiso 1 1 calc R U . . .
H11I H -0.160645 0.699571 0.267063 0.050 Uiso 1 1 calc R U . . .
C118 C 0.3405(6) 0.1431(5) 0.2928(3) 0.0258(10) Uani 1 1 d . . . . .
H11J H 0.430191 0.162680 0.299718 0.031 Uiso 1 1 calc R U . . .
H11K H 0.285997 0.122783 0.345037 0.031 Uiso 1 1 calc R U . . .
C119 C 0.3950(6) 0.0388(5) 0.2577(3) 0.0318(12) Uani 1 1 d . . . . .
H11L H 0.306046 0.024849 0.244421 0.038 Uiso 1 1 calc R U . . .
H11M H 0.460974 0.055612 0.208752 0.038 Uiso 1 1 calc R U . . .
C120 C 0.4824(6) -0.0690(5) 0.3129(3) 0.0292(11) Uani 1 1 d . . . . .
H12A H 0.422165 -0.079910 0.364337 0.035 Uiso 1 1 calc R U . . .
H12B H 0.492482 -0.133337 0.291663 0.035 Uiso 1 1 calc R U . . .
C121 C 0.6417(6) -0.0679(5) 0.3243(4) 0.0356(12) Uani 1 1 d . . . . .
H12C H 0.704331 -0.061569 0.274130 0.053 Uiso 1 1 calc R U . . .
H12D H 0.688127 -0.137123 0.360803 0.053 Uiso 1 1 calc R U . . .
H12E H 0.633210 -0.004378 0.345127 0.053 Uiso 1 1 calc R U . . .
Se11 Se 0.21859(5) 0.21164(4) -0.04297(3) 0.02346(11) Uani 1 1 d . . . . .
Se12 Se -0.04229(5) 0.25478(4) 0.00578(3) 0.02228(11) Uani 1 1 d . . . . .
C201 C 0.6289(6) 0.5995(5) 0.0557(3) 0.0245(10) Uani 1 1 d . . . . .
H201 H 0.644856 0.618293 0.000494 0.029 Uiso 1 1 calc R U . . .
C202 C 0.7240(6) 0.5034(4) 0.0997(3) 0.0253(10) Uani 1 1 d . . . . .
H202 H 0.802618 0.456363 0.073422 0.030 Uiso 1 1 calc R U . . .
C203 C 0.7047(6) 0.4755(4) 0.1826(3) 0.0262(10) Uani 1 1 d . . . . .
H203 H 0.770616 0.411043 0.211190 0.031 Uiso 1 1 calc R U . . .
C204 C 0.5859(5) 0.5451(4) 0.2221(3) 0.0199(9) Uani 1 1 d . . . . .
C205 C 0.2729(5) 0.7232(4) 0.2792(3) 0.0199(9) Uani 1 1 d . . . . .
C206 C 0.1452(6) 0.8147(5) 0.2871(3) 0.0251(10) Uani 1 1 d . . . . .
H206 H 0.090801 0.817167 0.336795 0.030 Uiso 1 1 calc R U . . .
C207 C 0.0987(6) 0.9019(5) 0.2217(3) 0.0265(10) Uani 1 1 d . . . . .
H207 H 0.014453 0.962956 0.228221 0.032 Uiso 1 1 calc R U . . .
C208 C 0.1754(5) 0.8999(4) 0.1463(3) 0.0226(9) Uani 1 1 d . . . . .
H208 H 0.142310 0.958368 0.102508 0.027 Uiso 1 1 calc R U . . .
C209 C 0.4001(5) 0.7821(4) 0.0623(2) 0.0185(9) Uani 1 1 d . . . . .
C210 C 0.5088(5) 0.6675(4) 0.0957(3) 0.0184(9) Uani 1 1 d . . . . .
C211 C 0.4848(5) 0.6378(4) 0.1782(3) 0.0173(8) Uani 1 1 d . . . . .
C212 C 0.3522(5) 0.7226(4) 0.2042(3) 0.0181(9) Uani 1 1 d . . . . .
C213 C 0.3029(5) 0.8086(4) 0.1378(3) 0.0184(9) Uani 1 1 d . . . . .
C214 C 0.3027(5) 0.7780(4) 0.0014(3) 0.0216(10) Uani 1 1 d . . . . .
H21D H 0.227828 0.851321 -0.012374 0.026 Uiso 1 1 calc R U . . .
H21E H 0.369946 0.766496 -0.046562 0.026 Uiso 1 1 calc R U . . .
C215 C 0.2172(6) 0.6860(5) 0.0289(3) 0.0266(11) Uani 1 1 d . . . . .
H21F H 0.291433 0.611805 0.038357 0.032 Uiso 1 1 calc R U . . .
H21G H 0.154249 0.693705 0.078558 0.032 Uiso 1 1 calc R U . . .
C216 C 0.1151(6) 0.6938(5) -0.0325(3) 0.0298(11) Uani 1 1 d . . . . .
H21H H 0.036891 0.766113 -0.039227 0.036 Uiso 1 1 calc R U . . .
H21I H 0.177186 0.691651 -0.083084 0.036 Uiso 1 1 calc R U . . .
C217 C 0.0378(9) 0.5998(7) -0.0098(4) 0.0484(17) Uani 1 1 d . . . . .
H21J H -0.030112 0.611829 -0.048524 0.073 Uiso 1 1 calc R U . . .
H21K H -0.020163 0.599122 0.041404 0.073 Uiso 1 1 calc R U . . .
H21L H 0.114384 0.528278 -0.007757 0.073 Uiso 1 1 calc R U . . .
C218 C 0.4917(6) 0.8708(5) 0.0218(3) 0.0250(10) Uani 1 1 d . . . . .
H21M H 0.550448 0.851023 -0.026183 0.030 Uiso 1 1 calc R U . . .
H21N H 0.418557 0.944420 0.005785 0.030 Uiso 1 1 calc R U . . .
C219 C 0.6010(6) 0.8823(5) 0.0713(3) 0.0285(11) Uani 1 1 d . . . . .
H21O H 0.674453 0.809191 0.088134 0.034 Uiso 1 1 calc R U . . .
H21P H 0.543226 0.905050 0.118580 0.034 Uiso 1 1 calc R U . . .
C220 C 0.6870(7) 0.9690(5) 0.0255(3) 0.0323(12) Uani 1 1 d . . . . .
H22A H 0.732937 0.951770 -0.025062 0.039 Uiso 1 1 calc R U . . .
H22B H 0.614194 1.043712 0.014719 0.039 Uiso 1 1 calc R U . . .
C221 C 0.8118(8) 0.9721(6) 0.0691(4) 0.0441(15) Uani 1 1 d . . . . .
H22C H 0.858238 1.031021 0.038549 0.066 Uiso 1 1 calc R U . . .
H22D H 0.888631 0.900188 0.076402 0.066 Uiso 1 1 calc R U . . .
H22E H 0.767819 0.986950 0.119914 0.066 Uiso 1 1 calc R U . . .
Se21 Se 0.58462(6) 0.52934(5) 0.33360(3) 0.02630(13) Uani 1 1 d . . . . .
Se22 Se 0.31895(5) 0.59235(5) 0.36658(3) 0.02685(13) Uani 1 1 d . . . . .
C301 C 0.4394(6) -0.0806(4) 0.6427(3) 0.0224(9) Uani 1 1 d . . . . .
H301 H 0.427915 -0.147488 0.678717 0.027 Uiso 1 1 calc R U . . .
C302 C 0.4289(6) -0.0636(4) 0.5626(3) 0.0244(10) Uani 1 1 d . . . . .
H302 H 0.407657 -0.118871 0.545112 0.029 Uiso 1 1 calc R U . . .
C303 C 0.4494(7) 0.0342(5) 0.5082(3) 0.0338(12) Uani 1 1 d . . . . .
H303 H 0.443533 0.043415 0.454583 0.041 Uiso 1 1 calc R U . . .
C304 C 0.4786(8) 0.1185(5) 0.5329(3) 0.0337(12) Uani 1 1 d . . . . .
C305 C 0.5308(6) 0.2860(4) 0.6289(3) 0.0216(9) Uani 1 1 d . . . . .
C306 C 0.5538(5) 0.3384(4) 0.6822(3) 0.0230(10) Uani 1 1 d . . . . .
H306 H 0.569282 0.410406 0.664233 0.028 Uiso 1 1 calc R U . . .
C307 C 0.5539(5) 0.2849(4) 0.7619(3) 0.0217(9) Uani 1 1 d . . . . .
H307 H 0.569219 0.321381 0.797124 0.026 Uiso 1 1 calc R U . . .
C308 C 0.5314(5) 0.1765(4) 0.7904(3) 0.0190(9) Uani 1 1 d . . . . .
H308 H 0.530980 0.140819 0.844248 0.023 Uiso 1 1 calc R U . . .
C309 C 0.4846(5) 0.0068(4) 0.7515(3) 0.0186(9) Uani 1 1 d . . . . .
C310 C 0.4674(5) 0.0036(4) 0.6683(3) 0.0174(8) Uani 1 1 d . . . . .
C311 C 0.4845(5) 0.1042(4) 0.6133(3) 0.0183(9) Uani 1 1 d . . . . .
C312 C 0.5098(5) 0.1781(4) 0.6557(3) 0.0181(9) Uani 1 1 d . . . . .
C313 C 0.5096(5) 0.1231(4) 0.7370(3) 0.0183(9) Uani 1 1 d . . . . .
C314 C 0.6257(5) -0.0880(4) 0.7852(3) 0.0211(9) Uani 1 1 d . . . . .
H31A H 0.631437 -0.082810 0.838203 0.025 Uiso 1 1 calc R U . . .
H31B H 0.608341 -0.160874 0.790148 0.025 Uiso 1 1 calc R U . . .
C315 C 0.7802(6) -0.0859(5) 0.7370(3) 0.0236(10) Uani 1 1 d . . . . .
H31C H 0.797540 -0.012439 0.729928 0.028 Uiso 1 1 calc R U . . .
H31D H 0.778356 -0.095940 0.684812 0.028 Uiso 1 1 calc R U . . .
C316 C 0.9115(6) -0.1784(5) 0.7769(3) 0.0323(12) Uani 1 1 d . . . . .
H31E H 0.898904 -0.251827 0.778996 0.039 Uiso 1 1 calc R U . . .
H31F H 0.905703 -0.173139 0.831132 0.039 Uiso 1 1 calc R U . . .
C317 C 1.0702(6) -0.1718(6) 0.7349(3) 0.0406(15) Uani 1 1 d . . . . .
H31G H 1.082168 -0.187254 0.683701 0.061 Uiso 1 1 calc R U . . .
H31H H 1.147952 -0.226795 0.766084 0.061 Uiso 1 1 calc R U . . .
H31I H 1.080381 -0.097054 0.728432 0.061 Uiso 1 1 calc R U . . .
C318 C 0.3404(5) -0.0057(4) 0.8092(3) 0.0197(9) Uani 1 1 d . . . . .
H31J H 0.325935 -0.079234 0.813068 0.024 Uiso 1 1 calc R U . . .
H31K H 0.358655 -0.005369 0.861452 0.024 Uiso 1 1 calc R U . . .
C319 C 0.1913(5) 0.0856(5) 0.7870(3) 0.0232(10) Uani 1 1 d . . . . .
H31L H 0.204772 0.159648 0.782358 0.028 Uiso 1 1 calc R U . . .
H31M H 0.169798 0.084185 0.735701 0.028 Uiso 1 1 calc R U . . .
C320 C 0.0550(6) 0.0689(5) 0.8479(3) 0.0258(10) Uani 1 1 d . . . . .
H32A H 0.078663 0.066494 0.899731 0.031 Uiso 1 1 calc R U . . .
H32B H 0.038477 -0.003562 0.850668 0.031 Uiso 1 1 calc R U . . .
C321 C -0.0916(6) 0.1626(6) 0.8282(4) 0.0387(14) Uani 1 1 d . . . . .
H32C H -0.116474 0.164603 0.777305 0.058 Uiso 1 1 calc R U . . .
H32D H -0.076766 0.234338 0.826764 0.058 Uiso 1 1 calc R U . . .
H32E H -0.174335 0.148203 0.868048 0.058 Uiso 1 1 calc R U . . .
Se31 Se 0.56798(11) 0.23190(8) 0.45542(5) 0.0297(3) Uani 0.627(2) 1 d . . P A 1
Se32 Se 0.48719(17) 0.37500(8) 0.52460(5) 0.0303(3) Uani 0.627(2) 1 d . . P A 1
Se1' Se 0.4187(2) 0.27597(13) 0.46583(9) 0.0324(5) Uani 0.373(2) 1 d . . P A 2
Se2' Se 0.5864(3) 0.34054(17) 0.51405(9) 0.0298(5) Uani 0.373(2) 1 d . . P A 2

loop_
_atom_site_aniso_label
_atom_site_aniso_U_11
_atom_site_aniso_U_22
_atom_site_aniso_U_33
_atom_site_aniso_U_23
_atom_site_aniso_U_13
_atom_site_aniso_U_12
C1 0.030(2) 0.023(3) 0.023(2) -0.0050(19) -0.0057(19) -0.010(2)
C2 0.028(2) 0.020(3) 0.033(3) -0.004(2) -0.009(2) -0.009(2)
C3 0.020(2) 0.019(3) 0.034(3) -0.006(2) -0.0039(18) -0.0058(19)
C4 0.023(2) 0.018(2) 0.023(2) -0.0088(18) 0.0027(17) -0.0095(19)
C5 0.022(2) 0.020(2) 0.022(2) -0.0024(18) 0.0000(17) -0.0097(19)
C6 0.029(3) 0.025(3) 0.026(2) 0.002(2) -0.0108(19) -0.009(2)
C7 0.020(2) 0.032(3) 0.043(3) -0.002(2) -0.010(2) -0.009(2)
C8 0.017(2) 0.032(3) 0.035(3) -0.006(2) 0.0030(19) -0.008(2)
C9 0.026(2) 0.021(3) 0.019(2) -0.0057(18) 0.0026(17) -0.008(2)
C10 0.021(2) 0.018(2) 0.021(2) -0.0055(17) -0.0014(17) -0.0071(18)
C11 0.017(2) 0.013(2) 0.023(2) -0.0030(17) -0.0020(16) -0.0054(17)
C12 0.017(2) 0.016(2) 0.021(2) -0.0068(17) -0.0008(16) -0.0039(17)
C13 0.024(2) 0.019(2) 0.025(2) -0.0047(18) -0.0016(18) -0.0080(19)
C14 0.025(2) 0.027(3) 0.023(2) -0.0067(19) 0.0043(18) -0.011(2)
C15 0.024(2) 0.027(3) 0.031(3) -0.008(2) 0.0059(19) -0.009(2)
C16 0.026(2) 0.023(3) 0.032(3) -0.007(2) -0.0007(19) -0.006(2)
C17 0.034(3) 0.032(3) 0.031(3) -0.009(2) -0.004(2) -0.016(2)
C18 0.041(3) 0.027(3) 0.024(2) -0.010(2) 0.008(2) -0.008(2)
C19 0.044(3) 0.021(3) 0.022(2) -0.0039(19) 0.002(2) -0.006(2)
C20 0.108(7) 0.029(4) 0.034(3) -0.015(3) 0.009(4) -0.008(4)
C21 0.102(6) 0.023(3) 0.047(4) -0.012(3) -0.019(4) -0.004(4)
Se1 0.0226(2) 0.0228(3) 0.0232(2) -0.00770(19) 0.00412(17) -0.0041(2)
Se2 0.0279(2) 0.0234(3) 0.0169(2) -0.00378(18) 0.00064(17) -0.0078(2)
C101 0.023(2) 0.031(3) 0.027(2) -0.006(2) -0.0053(19) -0.009(2)
C102 0.022(2) 0.034(3) 0.032(3) -0.006(2) 0.0012(19) -0.011(2)
C103 0.026(2) 0.031(3) 0.022(2) -0.0042(19) -0.0001(18) -0.009(2)
C104 0.024(2) 0.021(3) 0.021(2) -0.0055(18) -0.0016(17) -0.0034(19)
C105 0.018(2) 0.016(2) 0.023(2) -0.0029(17) -0.0037(17) -0.0006(18)
C106 0.020(2) 0.015(2) 0.031(2) -0.0051(19) -0.0055(18) -0.0033(19)
C107 0.018(2) 0.019(2) 0.027(2) -0.0047(18) 0.0046(17) -0.0042(18)
C108 0.024(2) 0.020(2) 0.018(2) -0.0014(18) -0.0008(17) -0.0025(19)
C109 0.022(2) 0.027(3) 0.019(2) -0.0065(18) -0.0038(17) -0.008(2)
C110 0.021(2) 0.023(3) 0.021(2) -0.0051(18) -0.0042(17) -0.0033(19)
C111 0.017(2) 0.018(2) 0.024(2) -0.0037(17) -0.0029(17) -0.0053(18)
C112 0.017(2) 0.014(2) 0.022(2) -0.0022(17) -0.0035(16) -0.0020(17)
C113 0.017(2) 0.017(2) 0.021(2) -0.0022(17) -0.0027(17) -0.0025(18)
C114 0.025(2) 0.030(3) 0.019(2) -0.0051(19) -0.0035(17) -0.007(2)
C115 0.028(2) 0.027(3) 0.021(2) -0.0049(19) -0.0044(18) -0.007(2)
C116 0.027(2) 0.029(3) 0.027(2) -0.009(2) -0.0008(19) -0.010(2)
C117 0.034(3) 0.027(3) 0.041(3) -0.014(2) 0.001(2) -0.010(2)
C118 0.022(2) 0.032(3) 0.022(2) -0.006(2) -0.0084(18) -0.003(2)
C119 0.032(3) 0.030(3) 0.035(3) -0.008(2) -0.015(2) -0.003(2)
C120 0.026(2) 0.025(3) 0.037(3) -0.007(2) -0.010(2) -0.004(2)
C121 0.027(3) 0.036(3) 0.044(3) -0.009(3) -0.012(2) -0.004(2)
Se11 0.0230(2) 0.0272(3) 0.0202(2) -0.01022(19) -0.00315(17) -0.0023(2)
Se12 0.0206(2) 0.0247(3) 0.0217(2) -0.00761(19) -0.00701(17) -0.0019(2)
C201 0.022(2) 0.028(3) 0.025(2) -0.011(2) 0.0006(18) -0.007(2)
C202 0.020(2) 0.020(3) 0.037(3) -0.015(2) 0.0025(19) -0.0036(19)
C203 0.019(2) 0.018(3) 0.041(3) -0.008(2) -0.0064(19) -0.0027(19)
C204 0.019(2) 0.018(2) 0.021(2) -0.0013(17) -0.0027(16) -0.0064(18)
C205 0.023(2) 0.020(2) 0.017(2) -0.0005(17) -0.0037(16) -0.0084(19)
C206 0.022(2) 0.031(3) 0.022(2) -0.011(2) 0.0026(17) -0.005(2)
C207 0.021(2) 0.022(3) 0.035(3) -0.011(2) -0.0025(19) -0.001(2)
C208 0.020(2) 0.019(2) 0.026(2) -0.0027(18) -0.0064(17) -0.0024(19)
C209 0.020(2) 0.021(2) 0.0138(19) -0.0019(17) -0.0033(15) -0.0055(19)
C210 0.018(2) 0.020(2) 0.019(2) -0.0049(17) -0.0028(16) -0.0064(18)
C211 0.018(2) 0.016(2) 0.019(2) -0.0031(17) -0.0031(16) -0.0059(18)
C212 0.020(2) 0.022(2) 0.015(2) -0.0064(17) -0.0030(16) -0.0072(18)
C213 0.019(2) 0.018(2) 0.018(2) -0.0030(17) -0.0035(16) -0.0047(18)
C214 0.020(2) 0.026(3) 0.016(2) 0.0015(17) -0.0044(16) -0.0065(19)
C215 0.029(2) 0.031(3) 0.022(2) -0.004(2) -0.0064(19) -0.012(2)
C216 0.026(2) 0.040(3) 0.024(2) -0.007(2) -0.0047(19) -0.010(2)
C217 0.051(4) 0.055(4) 0.052(4) -0.007(3) -0.019(3) -0.031(3)
C218 0.027(2) 0.026(3) 0.019(2) 0.0031(18) -0.0054(17) -0.009(2)
C219 0.029(3) 0.030(3) 0.027(2) -0.001(2) -0.0037(19) -0.013(2)
C220 0.032(3) 0.029(3) 0.036(3) -0.002(2) -0.006(2) -0.013(2)
C221 0.052(4) 0.053(4) 0.040(3) -0.007(3) -0.008(3) -0.035(3)
Se21 0.0212(2) 0.0328(3) 0.0189(2) 0.0034(2) -0.00526(17) -0.0060(2)
Se22 0.0224(2) 0.0342(3) 0.0176(2) 0.0028(2) -0.00070(18) -0.0080(2)
C301 0.026(2) 0.016(2) 0.026(2) -0.0033(18) -0.0055(18) -0.0057(19)
C302 0.029(2) 0.023(3) 0.025(2) -0.0080(19) -0.0081(18) -0.007(2)
C303 0.054(3) 0.030(3) 0.021(2) -0.006(2) -0.012(2) -0.012(3)
C304 0.062(4) 0.026(3) 0.017(2) -0.001(2) -0.006(2) -0.021(3)
C305 0.028(2) 0.016(2) 0.018(2) 0.0009(17) -0.0051(17) -0.0050(19)
C306 0.023(2) 0.016(2) 0.030(2) -0.0049(19) -0.0024(18) -0.0067(19)
C307 0.019(2) 0.024(3) 0.025(2) -0.0114(19) -0.0036(17) -0.0040(19)
C308 0.018(2) 0.023(3) 0.016(2) -0.0047(17) -0.0013(16) -0.0061(18)
C309 0.021(2) 0.019(2) 0.016(2) -0.0021(17) -0.0036(16) -0.0073(18)
C310 0.0145(19) 0.019(2) 0.018(2) -0.0046(16) -0.0017(15) -0.0034(17)
C311 0.018(2) 0.015(2) 0.019(2) -0.0036(17) -0.0042(16) -0.0009(17)
C312 0.020(2) 0.016(2) 0.017(2) -0.0018(17) -0.0024(16) -0.0050(18)
C313 0.0139(18) 0.022(2) 0.017(2) -0.0017(17) -0.0002(15) -0.0054(17)
C314 0.022(2) 0.023(3) 0.017(2) -0.0005(17) -0.0052(16) -0.0054(19)
C315 0.026(2) 0.024(3) 0.017(2) -0.0047(18) -0.0025(17) -0.001(2)
C316 0.026(3) 0.033(3) 0.035(3) -0.002(2) -0.011(2) -0.004(2)
C317 0.023(3) 0.060(4) 0.033(3) -0.017(3) -0.007(2) 0.005(3)
C318 0.021(2) 0.023(2) 0.016(2) -0.0012(17) -0.0018(16) -0.0098(19)
C319 0.021(2) 0.027(3) 0.022(2) -0.0038(19) -0.0041(17) -0.007(2)
C320 0.021(2) 0.032(3) 0.026(2) -0.009(2) -0.0001(18) -0.009(2)
C321 0.020(2) 0.055(4) 0.037(3) -0.012(3) -0.006(2) -0.003(3)
Se31 0.0479(6) 0.0288(5) 0.0144(4) -0.0032(3) 0.0007(3) -0.0174(4)
Se32 0.0508(8) 0.0186(5) 0.0182(4) 0.0017(3) -0.0076(4) -0.0081(5)
Se1' 0.0506(10) 0.0261(9) 0.0238(7) 0.0070(6) -0.0203(6) -0.0175(7)
Se2' 0.0456(13) 0.0303(10) 0.0183(7) 0.0038(6) -0.0080(7) -0.0235(10)

loop_
_atom_type_symbol
_atom_type_description
_atom_type_scat_dispersion_real
_atom_type_scat_dispersion_imag
_atom_type_scat_source
C C 0.0181 0.0091 'International Tables Vol C Tables 4.2.6.8 and 6.1.1.4'
H H 0.0000 0.0000 'International Tables Vol C Tables 4.2.6.8 and 6.1.1.4'
Se Se -0.7943 1.1372 'International Tables Vol C Tables 4.2.6.8 and 6.1.1.4'

loop_
_exptl_crystal_face_index_h
_exptl_crystal_face_index_k
_exptl_crystal_face_index_l
_exptl_crystal_face_perp_dist
_exptl_oxdiff_crystal_face_indexfrac_h
_exptl_oxdiff_crystal_face_indexfrac_k
_exptl_oxdiff_crystal_face_indexfrac_l
_exptl_oxdiff_crystal_face_x
_exptl_oxdiff_crystal_face_y
_exptl_oxdiff_crystal_face_z
-6 0 -3 0.0521 -5.9967 -0.0005 -3.0084 -0.4107 0.8651 -0.4762
0 8 3 0.0791 0.0005 7.9944 2.9934 0.0617 -0.1409 -1.0028
6 5 5 0.0550 5.9970 4.9970 5.0042 0.4603 -0.9500 -0.1505
5 -3 2 0.0545 4.9970 -2.9976 2.0090 0.3741 -0.6525 0.7731
1 0 -11 0.0148 1.0021 0.0021 -10.9909 -0.9436 -0.4304 0.0761
-1 0 11 0.0148 -1.0021 -0.0021 10.9909 0.9436 0.4304 -0.0761
1 -7 1 0.0570 0.9983 -6.9956 1.0051 0.2894 0.0569 0.9578
-5 -6 -4 0.0825 -4.9978 -5.9964 -4.0025 -0.3226 0.8452 0.3555
-2 1 -10 0.0363 -1.9967 1.0008 -9.9973 -0.9542 0.0374 -0.2868
-2 -2 -11 0.0429 -1.9969 -1.9972 -10.9949 -0.9664 0.0934 0.0893

loop_
_geom_angle_atom_site_label_1
_geom_angle_atom_site_label_2
_geom_angle_atom_site_label_3
_geom_angle
_geom_angle_site_symmetry_1
_geom_angle_site_symmetry_3
_geom_angle_publ_flag
C2 C1 H1 121.0 . . ?
C10 C1 H1 121.0 . . ?
C10 C1 C2 118.0(5) . . ?
C1 C2 H2 119.3 . . ?
C3 C2 C1 121.4(5) . . ?
C3 C2 H2 119.3 . . ?
C2 C3 H3 120.1 . . ?
C2 C3 C4 119.8(4) . . ?
C4 C3 H3 120.1 . . ?
C3 C4 Se1 119.2(4) . . ?
C11 C4 C3 119.4(4) . . ?
C11 C4 Se1 121.0(4) . . ?
C6 C5 C12 118.6(4) . . ?
C6 C5 Se2 119.5(4) . . ?
C12 C5 Se2 121.0(3) . . ?
C5 C6 H6 119.8 . . ?
C5 C6 C7 120.4(5) . . ?
C7 C6 H6 119.8 . . ?
C6 C7 H7 119.7 . . ?
C8 C7 C6 120.5(5) . . ?
C8 C7 H7 119.7 . . ?
C7 C8 H8 120.5 . . ?
C13 C8 C7 119.1(5) . . ?
C13 C8 H8 120.5 . . ?
C10 C9 C13 100.9(4) . . ?
C10 C9 C14 111.0(4) . . ?
C10 C9 C18 112.0(4) . . ?
C13 C9 C14 111.8(4) . . ?
C13 C9 C18 112.0(4) . . ?
C18 C9 C14 109.1(4) . . ?
C1 C10 C9 128.1(4) . . ?
C11 C10 C1 120.8(4) . . ?
C11 C10 C9 111.1(4) . . ?
C4 C11 C10 120.6(4) . . ?
C4 C11 C12 131.0(4) . . ?
C10 C11 C12 108.4(4) . . ?
C5 C12 C11 130.3(4) . . ?
C5 C12 C13 121.0(4) . . ?
C13 C12 C11 108.6(4) . . ?
C8 C13 C9 128.7(5) . . ?
C8 C13 C12 120.4(5) . . ?
C12 C13 C9 110.8(4) . . ?
C9 C14 H14A 108.5 . . ?
C9 C14 H14B 108.5 . . ?
H14A C14 H14B 107.5 . . ?
C15 C14 C9 115.1(4) . . ?
C15 C14 H14A 108.5 . . ?
C15 C14 H14B 108.5 . . ?
C14 C15 H15A 108.8 . . ?
C14 C15 H15B 108.8 . . ?
H15A C15 H15B 107.7 . . ?
C16 C15 C14 113.7(4) . . ?
C16 C15 H15A 108.8 . . ?
C16 C15 H15B 108.8 . . ?
C15 C16 H16A 108.7 . . ?
C15 C16 H16B 108.7 . . ?
C15 C16 C17 114.1(5) . . ?
H16A C16 H16B 107.6 . . ?
C17 C16 H16A 108.7 . . ?
C17 C16 H16B 108.7 . . ?
C16 C17 H17A 109.5 . . ?
C16 C17 H17B 109.5 . . ?
C16 C17 H17C 109.5 . . ?
H17A C17 H17B 109.5 . . ?
H17A C17 H17C 109.5 . . ?
H17B C17 H17C 109.5 . . ?
C9 C18 H18A 108.4 . . ?
C9 C18 H18B 108.4 . . ?
H18A C18 H18B 107.4 . . ?
C19 C18 C9 115.6(4) . . ?
C19 C18 H18A 108.4 . . ?
C19 C18 H18B 108.4 . . ?
C18 C19 H19A 108.9 . . ?
C18 C19 H19B 108.9 . . ?
H19A C19 H19B 107.8 . . ?
C20 C19 C18 113.2(5) . . ?
C20 C19 H19A 108.9 . . ?
C20 C19 H19B 108.9 . . ?
C19 C20 H20A 108.8 . . ?
C19 C20 H20B 108.8 . . ?
C19 C20 C21 113.6(5) . . ?
H20A C20 H20B 107.7 . . ?
C21 C20 H20A 108.8 . . ?
C21 C20 H20B 108.8 . . ?
C20 C21 H21A 109.5 . . ?
C20 C21 H21B 109.5 . . ?
C20 C21 H21C 109.5 . . ?
H21A C21 H21B 109.5 . . ?
H21A C21 H21C 109.5 . . ?
H21B C21 H21C 109.5 . . ?
C4 Se1 Se2 99.86(15) . . ?
C5 Se2 Se1 100.39(15) . . ?
C102 C101 H101 120.5 . . ?
C102 C101 C110 118.9(5) . . ?
C110 C101 H101 120.5 . . ?
C101 C102 H102 119.2 . . ?
C101 C102 C103 121.7(5) . . ?
C103 C102 H102 119.2 . . ?
C102 C103 H103 120.3 . . ?
C102 C103 C104 119.3(5) . . ?
C104 C103 H103 120.3 . . ?
C103 C104 Se11 120.0(4) . . ?
C111 C104 C103 118.9(4) . . ?
C111 C104 Se11 120.3(4) . . ?
C106 C105 C112 119.4(4) . . ?
C106 C105 Se12 119.3(3) . . ?
C112 C105 Se12 120.6(3) . . ?
C105 C106 H106 120.1 . . ?
C105 C106 C107 119.7(4) . . ?
C107 C106 H106 120.1 . . ?
C106 C107 H107 119.4 . . ?
C108 C107 C106 121.3(4) . . ?
C108 C107 H107 119.4 . . ?
C107 C108 H108 120.6 . . ?
C107 C108 C113 118.8(4) . . ?
C113 C108 H108 120.6 . . ?
C110 C109 C114 112.4(4) . . ?
C110 C109 C118 111.0(4) . . ?
C113 C109 C110 101.0(4) . . ?
C113 C109 C114 111.7(4) . . ?
C113 C109 C118 110.2(4) . . ?
C114 C109 C118 110.2(4) . . ?
C101 C110 C109 129.2(4) . . ?
C101 C110 C111 120.0(4) . . ?
C111 C110 C109 110.6(4) . . ?
C104 C111 C110 121.0(4) . . ?
C104 C111 C112 130.5(4) . . ?
C110 C111 C112 108.5(4) . . ?
C105 C112 C111 130.7(4) . . ?
C105 C112 C113 120.6(4) . . ?
C113 C112 C111 108.5(4) . . ?
C108 C113 C109 128.8(4) . . ?
C112 C113 C108 120.1(4) . . ?
C112 C113 C109 111.0(4) . . ?
C109 C114 H11A 108.7 . . ?
C109 C114 H11B 108.7 . . ?
H11A C114 H11B 107.6 . . ?
C115 C114 C109 114.4(4) . . ?
C115 C114 H11A 108.7 . . ?
C115 C114 H11B 108.7 . . ?
C114 C115 H11C 109.0 . . ?
C114 C115 H11D 109.0 . . ?
H11C C115 H11D 107.8 . . ?
C116 C115 C114 112.8(4) . . ?
C116 C115 H11C 109.0 . . ?
C116 C115 H11D 109.0 . . ?
C115 C116 H11E 108.9 . . ?
C115 C116 H11F 108.9 . . ?
H11E C116 H11F 107.7 . . ?
C117 C116 C115 113.5(4) . . ?
C117 C116 H11E 108.9 . . ?
C117 C116 H11F 108.9 . . ?
C116 C117 H11G 109.5 . . ?
C116 C117 H11H 109.5 . . ?
C116 C117 H11I 109.5 . . ?
H11G C117 H11H 109.5 . . ?
H11G C117 H11I 109.5 . . ?
H11H C117 H11I 109.5 . . ?
C109 C118 H11J 108.6 . . ?
C109 C118 H11K 108.6 . . ?
H11J C118 H11K 107.6 . . ?
C119 C118 C109 114.8(4) . . ?
C119 C118 H11J 108.6 . . ?
C119 C118 H11K 108.6 . . ?
C118 C119 H11L 108.7 . . ?
C118 C119 H11M 108.7 . . ?
H11L C119 H11M 107.6 . . ?
C120 C119 C118 114.0(4) . . ?
C120 C119 H11L 108.7 . . ?
C120 C119 H11M 108.7 . . ?
C119 C120 H12A 108.7 . . ?
C119 C120 H12B 108.7 . . ?
H12A C120 H12B 107.6 . . ?
C121 C120 C119 114.2(5) . . ?
C121 C120 H12A 108.7 . . ?
C121 C120 H12B 108.7 . . ?
C120 C121 H12C 109.5 . . ?
C120 C121 H12D 109.5 . . ?
C120 C121 H12E 109.5 . . ?
H12C C121 H12D 109.5 . . ?
H12C C121 H12E 109.5 . . ?
H12D C121 H12E 109.5 . . ?
C104 Se11 Se12 99.23(14) . . ?
C105 Se12 Se11 99.99(14) . . ?
C202 C201 H201 120.7 . . ?
C202 C201 C210 118.6(4) . . ?
C210 C201 H201 120.7 . . ?
C201 C202 H202 119.2 . . ?
C201 C202 C203 121.6(5) . . ?
C203 C202 H202 119.2 . . ?
C202 C203 H203 120.4 . . ?
C204 C203 C202 119.3(5) . . ?
C204 C203 H203 120.4 . . ?
C203 C204 Se21 119.9(4) . . ?
C211 C204 C203 119.2(4) . . ?
C211 C204 Se21 119.9(4) . . ?
C206 C205 Se22 120.3(3) . . ?
C212 C205 C206 118.3(4) . . ?
C212 C205 Se22 120.8(4) . . ?
C205 C206 H206 119.7 . . ?
C207 C206 C205 120.6(4) . . ?
C207 C206 H206 119.7 . . ?
C206 C207 H207 119.4 . . ?
C206 C207 C208 121.3(5) . . ?
C208 C207 H207 119.4 . . ?
C207 C208 H208 120.7 . . ?
C207 C208 C213 118.6(4) . . ?
C213 C208 H208 120.7 . . ?
C210 C209 C213 101.1(3) . . ?
C210 C209 C214 113.0(4) . . ?
C210 C209 C218 110.4(4) . . ?
C213 C209 C214 112.5(4) . . ?
C213 C209 C218 111.3(4) . . ?
C214 C209 C218 108.4(4) . . ?
C201 C210 C209 128.8(4) . . ?
C201 C210 C211 120.2(4) . . ?
C211 C210 C209 110.7(4) . . ?
C204 C211 C210 120.8(4) . . ?
C204 C211 C212 130.3(4) . . ?
C210 C211 C212 108.7(4) . . ?
C205 C212 C211 130.2(4) . . ?
C205 C212 C213 121.3(4) . . ?
C213 C212 C211 108.4(4) . . ?
C208 C213 C209 129.2(4) . . ?
C212 C213 C208 119.9(4) . . ?
C212 C213 C209 110.8(4) . . ?
C209 C214 H21D 108.4 . . ?
C209 C214 H21E 108.4 . . ?
H21D C214 H21E 107.5 . . ?
C215 C214 C209 115.4(4) . . ?
C215 C214 H21D 108.4 . . ?
C215 C214 H21E 108.4 . . ?
C214 C215 H21F 109.3 . . ?
C214 C215 H21G 109.3 . . ?
H21F C215 H21G 107.9 . . ?
C216 C215 C214 111.8(4) . . ?
C216 C215 H21F 109.3 . . ?
C216 C215 H21G 109.3 . . ?
C215 C216 H21H 109.0 . . ?
C215 C216 H21I 109.0 . . ?
H21H C216 H21I 107.8 . . ?
C217 C216 C215 113.1(5) . . ?
C217 C216 H21H 109.0 . . ?
C217 C216 H21I 109.0 . . ?
C216 C217 H21J 109.5 . . ?
C216 C217 H21K 109.5 . . ?
C216 C217 H21L 109.5 . . ?
H21J C217 H21K 109.5 . . ?
H21J C217 H21L 109.5 . . ?
H21K C217 H21L 109.5 . . ?
C209 C218 H21M 108.3 . . ?
C209 C218 H21N 108.3 . . ?
H21M C218 H21N 107.4 . . ?
C219 C218 C209 116.1(4) . . ?
C219 C218 H21M 108.3 . . ?
C219 C218 H21N 108.3 . . ?
C218 C219 H21O 109.3 . . ?
C218 C219 H21P 109.3 . . ?
C218 C219 C220 111.8(4) . . ?
H21O C219 H21P 107.9 . . ?
C220 C219 H21O 109.3 . . ?
C220 C219 H21P 109.3 . . ?
C219 C220 H22A 108.9 . . ?
C219 C220 H22B 108.9 . . ?
H22A C220 H22B 107.7 . . ?
C221 C220 C219 113.3(5) . . ?
C221 C220 H22A 108.9 . . ?
C221 C220 H22B 108.9 . . ?
C220 C221 H22C 109.5 . . ?
C220 C221 H22D 109.5 . . ?
C220 C221 H22E 109.5 . . ?
H22C C221 H22D 109.5 . . ?
H22C C221 H22E 109.5 . . ?
H22D C221 H22E 109.5 . . ?
C204 Se21 Se22 98.81(14) . . ?
C205 Se22 Se21 98.78(14) . . ?
C302 C301 H301 120.5 . . ?
C310 C301 H301 120.5 . . ?
C310 C301 C302 118.9(5) . . ?
C301 C302 H302 119.4 . . ?
C303 C302 C301 121.1(5) . . ?
C303 C302 H302 119.4 . . ?
C302 C303 H303 119.8 . . ?
C302 C303 C304 120.5(5) . . ?
C304 C303 H303 119.8 . . ?
C303 C304 C311 119.0(5) . . ?
C303 C304 Se31 119.6(4) . . ?
C303 C304 Se1' 117.5(4) . . ?
C311 C304 Se31 119.1(4) . . ?
C311 C304 Se1' 117.9(4) . . ?
C306 C305 C312 119.6(4) . . ?
C306 C305 Se32 118.5(4) . . ?
C306 C305 Se2' 120.4(4) . . ?
C312 C305 Se32 120.6(4) . . ?
C312 C305 Se2' 117.6(4) . . ?
C305 C306 H306 119.7 . . ?
C307 C306 C305 120.5(5) . . ?
C307 C306 H306 119.7 . . ?
C306 C307 H307 119.6 . . ?
C306 C307 C308 120.9(4) . . ?
C308 C307 H307 119.6 . . ?
C307 C308 H308 120.6 . . ?
C313 C308 C307 118.8(4) . . ?
C313 C308 H308 120.6 . . ?
C310 C309 C314 111.3(4) . . ?
C310 C309 C318 111.9(4) . . ?
C313 C309 C310 101.8(4) . . ?
C313 C309 C314 110.8(4) . . ?
C313 C309 C318 112.1(4) . . ?
C318 C309 C314 108.8(4) . . ?
C301 C310 C309 129.7(4) . . ?
C301 C310 C311 120.0(4) . . ?
C311 C310 C309 110.3(4) . . ?
C304 C311 C310 120.4(4) . . ?
C304 C311 C312 130.9(4) . . ?
C310 C311 C312 108.7(4) . . ?
C305 C312 C311 131.1(4) . . ?
C305 C312 C313 120.1(4) . . ?
C313 C312 C311 108.8(4) . . ?
C308 C313 C309 129.6(4) . . ?
C308 C313 C312 120.1(4) . . ?
C312 C313 C309 110.4(4) . . ?
C309 C314 H31A 108.3 . . ?
C309 C314 H31B 108.3 . . ?
H31A C314 H31B 107.4 . . ?
C315 C314 C309 116.0(4) . . ?
C315 C314 H31A 108.3 . . ?
C315 C314 H31B 108.3 . . ?
C314 C315 H31C 109.2 . . ?
C314 C315 H31D 109.2 . . ?
C314 C315 C316 111.9(4) . . ?
H31C C315 H31D 107.9 . . ?
C316 C315 H31C 109.2 . . ?
C316 C315 H31D 109.2 . . ?
C315 C316 H31E 108.8 . . ?
C315 C316 H31F 108.8 . . ?
C315 C316 C317 113.6(5) . . ?
H31E C316 H31F 107.7 . . ?
C317 C316 H31E 108.8 . . ?
C317 C316 H31F 108.8 . . ?
C316 C317 H31G 109.5 . . ?
C316 C317 H31H 109.5 . . ?
C316 C317 H31I 109.5 . . ?
H31G C317 H31H 109.5 . . ?
H31G C317 H31I 109.5 . . ?
H31H C317 H31I 109.5 . . ?
C309 C318 H31J 108.4 . . ?
C309 C318 H31K 108.4 . . ?
H31J C318 H31K 107.4 . . ?
C319 C318 C309 115.6(4) . . ?
C319 C318 H31J 108.4 . . ?
C319 C318 H31K 108.4 . . ?
C318 C319 H31L 109.1 . . ?
C318 C319 H31M 109.1 . . ?
H31L C319 H31M 107.9 . . ?
C320 C319 C318 112.3(4) . . ?
C320 C319 H31L 109.1 . . ?
C320 C319 H31M 109.1 . . ?
C319 C320 H32A 109.1 . . ?
C319 C320 H32B 109.1 . . ?
C319 C320 C321 112.5(5) . . ?
H32A C320 H32B 107.8 . . ?
C321 C320 H32A 109.1 . . ?
C321 C320 H32B 109.1 . . ?
C320 C321 H32C 109.5 . . ?
C320 C321 H32D 109.5 . . ?
C320 C321 H32E 109.5 . . ?
H32C C321 H32D 109.5 . . ?
H32C C321 H32E 109.5 . . ?
H32D C321 H32E 109.5 . . ?
C304 Se31 Se32 98.34(18) . . ?
C305 Se32 Se31 99.93(16) . . ?
C304 Se1' Se2' 95.03(18) . . ?
C305 Se2' Se1' 98.88(16) . . ?

loop_
_geom_bond_atom_site_label_1
_geom_bond_atom_site_label_2
_geom_bond_distance
_geom_bond_site_symmetry_2
_geom_bond_publ_flag
C1 H1 0.9300 . ?
C1 C2 1.401(8) . ?
C1 C10 1.395(7) . ?
C2 H2 0.9300 . ?
C2 C3 1.389(8) . ?
C3 H3 0.9300 . ?
C3 C4 1.398(7) . ?
C4 C11 1.383(6) . ?
C4 Se1 1.922(5) . ?
C5 C6 1.392(7) . ?
C5 C12 1.394(7) . ?
C5 Se2 1.908(4) . ?
C6 H6 0.9300 . ?
C6 C7 1.400(8) . ?
C7 H7 0.9300 . ?
C7 C8 1.398(8) . ?
C8 H8 0.9300 . ?
C8 C13 1.382(7) . ?
C9 C10 1.525(6) . ?
C9 C13 1.526(7) . ?
C9 C14 1.552(7) . ?
C9 C18 1.544(7) . ?
C10 C11 1.393(6) . ?
C11 C12 1.466(6) . ?
C12 C13 1.398(6) . ?
C14 H14A 0.9700 . ?
C14 H14B 0.9700 . ?
C14 C15 1.533(8) . ?
C15 H15A 0.9700 . ?
C15 H15B 0.9700 . ?
C15 C16 1.517(7) . ?
C16 H16A 0.9700 . ?
C16 H16B 0.9700 . ?
C16 C17 1.521(7) . ?
C17 H17A 0.9600 . ?
C17 H17B 0.9600 . ?
C17 H17C 0.9600 . ?
C18 H18A 0.9700 . ?
C18 H18B 0.9700 . ?
C18 C19 1.519(8) . ?
C19 H19A 0.9700 . ?
C19 H19B 0.9700 . ?
C19 C20 1.511(9) . ?
C20 H20A 0.9700 . ?
C20 H20B 0.9700 . ?
C20 C21 1.531(10) . ?
C21 H21A 0.9600 . ?
C21 H21B 0.9600 . ?
C21 H21C 0.9600 . ?
Se1 Se2 2.3436(7) . ?
C101 H101 0.9300 . ?
C101 C102 1.385(8) . ?
C101 C110 1.386(7) . ?
C102 H102 0.9300 . ?
C102 C103 1.389(7) . ?
C103 H103 0.9300 . ?
C103 C104 1.405(7) . ?
C104 C111 1.388(7) . ?
C104 Se11 1.921(5) . ?
C105 C106 1.392(7) . ?
C105 C112 1.394(7) . ?
C105 Se12 1.923(5) . ?
C106 H106 0.9300 . ?
C106 C107 1.398(7) . ?
C107 H107 0.9300 . ?
C107 C108 1.388(7) . ?
C108 H108 0.9300 . ?
C108 C113 1.399(6) . ?
C109 C110 1.528(6) . ?
C109 C113 1.520(6) . ?
C109 C114 1.545(7) . ?
C109 C118 1.552(7) . ?
C110 C111 1.396(7) . ?
C111 C112 1.463(6) . ?
C112 C113 1.396(6) . ?
C114 H11A 0.9700 . ?
C114 H11B 0.9700 . ?
C114 C115 1.533(7) . ?
C115 H11C 0.9700 . ?
C115 H11D 0.9700 . ?
C115 C116 1.524(7) . ?
C116 H11E 0.9700 . ?
C116 H11F 0.9700 . ?
C116 C117 1.520(8) . ?
C117 H11G 0.9600 . ?
C117 H11H 0.9600 . ?
C117 H11I 0.9600 . ?
C118 H11J 0.9700 . ?
C118 H11K 0.9700 . ?
C118 C119 1.534(8) . ?
C119 H11L 0.9700 . ?
C119 H11M 0.9700 . ?
C119 C120 1.526(7) . ?
C120 H12A 0.9700 . ?
C120 H12B 0.9700 . ?
C120 C121 1.520(7) . ?
C121 H12C 0.9600 . ?
C121 H12D 0.9600 . ?
C121 H12E 0.9600 . ?
Se11 Se12 2.3407(7) . ?
C201 H201 0.9300 . ?
C201 C202 1.384(8) . ?
C201 C210 1.391(7) . ?
C202 H202 0.9300 . ?
C202 C203 1.396(8) . ?
C203 H203 0.9300 . ?
C203 C204 1.392(7) . ?
C204 C211 1.388(7) . ?
C204 Se21 1.920(5) . ?
C205 C206 1.393(7) . ?
C205 C212 1.390(6) . ?
C205 Se22 1.919(5) . ?
C206 H206 0.9300 . ?
C206 C207 1.382(7) . ?
C207 H207 0.9300 . ?
C207 C208 1.389(7) . ?
C208 H208 0.9300 . ?
C208 C213 1.394(7) . ?
C209 C210 1.519(7) . ?
C209 C213 1.522(6) . ?
C209 C214 1.544(6) . ?
C209 C218 1.552(6) . ?
C210 C211 1.391(6) . ?
C211 C212 1.458(7) . ?
C212 C213 1.394(6) . ?
C214 H21D 0.9700 . ?
C214 H21E 0.9700 . ?
C214 C215 1.531(7) . ?
C215 H21F 0.9700 . ?
C215 H21G 0.9700 . ?
C215 C216 1.525(7) . ?
C216 H21H 0.9700 . ?
C216 H21I 0.9700 . ?
C216 C217 1.502(8) . ?
C217 H21J 0.9600 . ?
C217 H21K 0.9600 . ?
C217 H21L 0.9600 . ?
C218 H21M 0.9700 . ?
C218 H21N 0.9700 . ?
C218 C219 1.514(7) . ?
C219 H21O 0.9700 . ?
C219 H21P 0.9700 . ?
C219 C220 1.517(7) . ?
C220 H22A 0.9700 . ?
C220 H22B 0.9700 . ?
C220 C221 1.511(8) . ?
C221 H22C 0.9600 . ?
C221 H22D 0.9600 . ?
C221 H22E 0.9600 . ?
Se21 Se22 2.3386(7) . ?
C301 H301 0.9300 . ?
C301 C302 1.388(7) . ?
C301 C310 1.386(7) . ?
C302 H302 0.9300 . ?
C302 C303 1.382(8) . ?
C303 H303 0.9300 . ?
C303 C304 1.383(8) . ?
C304 C311 1.390(7) . ?
C304 Se31 1.958(5) . ?
C304 Se1' 1.986(6) . ?
C305 C306 1.379(7) . ?
C305 C312 1.385(7) . ?
C305 Se32 1.909(5) . ?
C305 Se2' 1.973(5) . ?
C306 H306 0.9300 . ?
C306 C307 1.377(7) . ?
C307 H307 0.9300 . ?
C307 C308 1.398(7) . ?
C308 H308 0.9300 . ?
C308 C313 1.386(7) . ?
C309 C310 1.522(6) . ?
C309 C313 1.516(7) . ?
C309 C314 1.549(6) . ?
C309 C318 1.535(6) . ?
C310 C311 1.405(6) . ?
C311 C312 1.454(6) . ?
C312 C313 1.407(6) . ?
C314 H31A 0.9700 . ?
C314 H31B 0.9700 . ?
C314 C315 1.518(6) . ?
C315 H31C 0.9700 . ?
C315 H31D 0.9700 . ?
C315 C316 1.518(7) . ?
C316 H31E 0.9700 . ?
C316 H31F 0.9700 . ?
C316 C317 1.525(8) . ?
C317 H31G 0.9600 . ?
C317 H31H 0.9600 . ?
C317 H31I 0.9600 . ?
C318 H31J 0.9700 . ?
C318 H31K 0.9700 . ?
C318 C319 1.529(7) . ?
C319 H31L 0.9700 . ?
C319 H31M 0.9700 . ?
C319 C320 1.518(6) . ?
C320 H32A 0.9700 . ?
C320 H32B 0.9700 . ?
C320 C321 1.518(8) . ?
C321 H32C 0.9600 . ?
C321 H32D 0.9600 . ?
C321 H32E 0.9600 . ?
Se31 Se32 2.3419(14) . ?
Se1' Se2' 2.338(2) . ?

loop_
_geom_torsion_atom_site_label_1
_geom_torsion_atom_site_label_2
_geom_torsion_atom_site_label_3
_geom_torsion_atom_site_label_4
_geom_torsion
_geom_torsion_site_symmetry_1
_geom_torsion_site_symmetry_2
_geom_torsion_site_symmetry_3
_geom_torsion_site_symmetry_4
_geom_torsion_publ_flag
C1 C2 C3 C4 -1.5(8) . . . . ?
C1 C10 C11 C4 -4.0(7) . . . . ?
C1 C10 C11 C12 178.3(4) . . . . ?
C2 C1 C10 C9 -176.8(5) . . . . ?
C2 C1 C10 C11 0.9(7) . . . . ?
C2 C3 C4 C11 -1.6(7) . . . . ?
C2 C3 C4 Se1 171.2(4) . . . . ?
C3 C4 C11 C10 4.4(7) . . . . ?
C3 C4 C11 C12 -178.5(5) . . . . ?
C4 C11 C12 C5 10.6(9) . . . . ?
C4 C11 C12 C13 -174.1(5) . . . . ?
C5 C6 C7 C8 -0.1(9) . . . . ?
C5 C12 C13 C8 -2.2(8) . . . . ?
C5 C12 C13 C9 174.2(4) . . . . ?
C6 C5 C12 C11 178.6(5) . . . . ?
C6 C5 C12 C13 3.7(7) . . . . ?
C6 C7 C8 C13 1.7(9) . . . . ?
C7 C8 C13 C9 -176.2(5) . . . . ?
C7 C8 C13 C12 -0.5(8) . . . . ?
C9 C10 C11 C4 174.0(4) . . . . ?
C9 C10 C11 C12 -3.7(5) . . . . ?
C9 C14 C15 C16 179.2(4) . . . . ?
C9 C18 C19 C20 169.8(6) . . . . ?
C10 C1 C2 C3 1.9(8) . . . . ?
C10 C9 C13 C8 175.5(5) . . . . ?
C10 C9 C13 C12 -0.5(5) . . . . ?
C10 C9 C14 C15 54.6(6) . . . . ?
C10 C9 C18 C19 -61.0(6) . . . . ?
C10 C11 C12 C5 -172.0(5) . . . . ?
C10 C11 C12 C13 3.3(5) . . . . ?
C11 C12 C13 C8 -178.0(5) . . . . ?
C11 C12 C13 C9 -1.7(6) . . . . ?
C12 C5 C6 C7 -2.6(8) . . . . ?
C13 C9 C10 C1 -179.6(5) . . . . ?
C13 C9 C10 C11 2.6(5) . . . . ?
C13 C9 C14 C15 -57.2(6) . . . . ?
C13 C9 C18 C19 51.6(6) . . . . ?
C14 C9 C10 C1 61.9(6) . . . . ?
C14 C9 C10 C11 -116.0(4) . . . . ?
C14 C9 C13 C8 -66.5(7) . . . . ?
C14 C9 C13 C12 117.5(5) . . . . ?
C14 C9 C18 C19 175.8(5) . . . . ?
C14 C15 C16 C17 -68.9(6) . . . . ?
C18 C9 C10 C1 -60.3(7) . . . . ?
C18 C9 C10 C11 121.9(5) . . . . ?
C18 C9 C13 C8 56.3(7) . . . . ?
C18 C9 C13 C12 -119.7(5) . . . . ?
C18 C9 C14 C15 178.4(5) . . . . ?
C18 C19 C20 C21 179.0(7) . . . . ?
Se1 C4 C11 C10 -168.3(4) . . . . ?
Se1 C4 C11 C12 8.8(7) . . . . ?
Se2 C5 C6 C7 166.8(4) . . . . ?
Se2 C5 C12 C11 9.4(7) . . . . ?
Se2 C5 C12 C13 -165.5(4) . . . . ?
C101 C102 C103 C104 3.1(9) . . . . ?
C101 C110 C111 C104 3.6(8) . . . . ?
C101 C110 C111 C112 -177.2(5) . . . . ?
C102 C101 C110 C109 175.5(5) . . . . ?
C102 C101 C110 C111 0.2(8) . . . . ?
C102 C103 C104 C111 0.7(8) . . . . ?
C102 C103 C104 Se11 -168.8(4) . . . . ?
C103 C104 C111 C110 -4.0(8) . . . . ?
C103 C104 C111 C112 177.0(5) . . . . ?
C104 C111 C112 C105 -9.8(9) . . . . ?
C104 C111 C112 C113 174.5(5) . . . . ?
C105 C106 C107 C108 0.6(8) . . . . ?
C105 C112 C113 C108 2.0(7) . . . . ?
C105 C112 C113 C109 -175.4(4) . . . . ?
C106 C105 C112 C111 -177.6(5) . . . . ?
C106 C105 C112 C113 -2.3(7) . . . . ?
C106 C107 C108 C113 -0.9(8) . . . . ?
C107 C108 C113 C109 176.5(5) . . . . ?
C107 C108 C113 C112 -0.4(7) . . . . ?
C109 C110 C111 C104 -172.6(5) . . . . ?
C109 C110 C111 C112 6.7(6) . . . . ?
C109 C114 C115 C116 153.2(4) . . . . ?
C109 C118 C119 C120 -172.7(4) . . . . ?
C110 C101 C102 C103 -3.5(9) . . . . ?
C110 C109 C113 C108 -174.2(5) . . . . ?
C110 C109 C113 C112 2.9(5) . . . . ?
C110 C109 C114 C115 46.8(6) . . . . ?
C110 C109 C118 C119 -55.3(6) . . . . ?
C110 C111 C112 C105 171.0(5) . . . . ?
C110 C111 C112 C113 -4.7(6) . . . . ?
C111 C112 C113 C108 178.2(4) . . . . ?
C111 C112 C113 C109 0.8(6) . . . . ?
C112 C105 C106 C107 1.1(7) . . . . ?
C113 C109 C110 C101 178.5(5) . . . . ?
C113 C109 C110 C111 -5.8(5) . . . . ?
C113 C109 C114 C115 -66.0(5) . . . . ?
C113 C109 C118 C119 55.8(6) . . . . ?
C114 C109 C110 C101 59.3(7) . . . . ?
C114 C109 C110 C111 -125.0(5) . . . . ?
C114 C109 C113 C108 -54.5(7) . . . . ?
C114 C109 C113 C112 122.6(4) . . . . ?
C114 C109 C118 C119 179.5(4) . . . . ?
C114 C115 C116 C117 177.0(4) . . . . ?
C118 C109 C110 C101 -64.7(7) . . . . ?
C118 C109 C110 C111 111.1(5) . . . . ?
C118 C109 C113 C108 68.4(7) . . . . ?
C118 C109 C113 C112 -114.5(4) . . . . ?
C118 C109 C114 C115 171.1(4) . . . . ?
C118 C119 C120 C121 -70.9(7) . . . . ?
Se11 C104 C111 C110 165.5(4) . . . . ?
Se11 C104 C111 C112 -13.6(7) . . . . ?
Se12 C105 C106 C107 -169.3(4) . . . . ?
Se12 C105 C112 C111 -7.4(7) . . . . ?
Se12 C105 C112 C113 167.9(4) . . . . ?
C201 C202 C203 C204 0.8(7) . . . . ?
C201 C210 C211 C204 4.6(7) . . . . ?
C201 C210 C211 C212 -179.7(4) . . . . ?
C202 C201 C210 C209 173.0(5) . . . . ?
C202 C201 C210 C211 -0.8(7) . . . . ?
C202 C203 C204 C211 3.0(7) . . . . ?
C202 C203 C204 Se21 -165.8(4) . . . . ?
C203 C204 C211 C210 -5.7(7) . . . . ?
C203 C204 C211 C212 179.6(4) . . . . ?
C204 C211 C212 C205 -13.4(8) . . . . ?
C204 C211 C212 C213 170.6(5) . . . . ?
C205 C206 C207 C208 1.3(8) . . . . ?
C205 C212 C213 C208 2.7(7) . . . . ?
C205 C212 C213 C209 -174.6(4) . . . . ?
C206 C205 C212 C211 -177.9(5) . . . . ?
C206 C205 C212 C213 -2.4(7) . . . . ?
C206 C207 C208 C213 -1.0(8) . . . . ?
C207 C208 C213 C209 175.7(5) . . . . ?
C207 C208 C213 C212 -0.9(7) . . . . ?
C209 C210 C211 C204 -170.2(4) . . . . ?
C209 C210 C211 C212 5.5(5) . . . . ?
C209 C214 C215 C216 175.8(4) . . . . ?
C209 C218 C219 C220 178.7(5) . . . . ?
C210 C201 C202 C203 -1.9(7) . . . . ?
C210 C209 C213 C208 -175.6(5) . . . . ?
C210 C209 C213 C212 1.3(5) . . . . ?
C210 C209 C214 C215 51.3(6) . . . . ?
C210 C209 C218 C219 -52.6(6) . . . . ?
C210 C211 C212 C205 171.4(5) . . . . ?
C210 C211 C212 C213 -4.6(5) . . . . ?
C211 C212 C213 C208 179.1(4) . . . . ?
C211 C212 C213 C209 1.8(5) . . . . ?
C212 C205 C206 C207 0.4(7) . . . . ?
C213 C209 C210 C201 -178.4(5) . . . . ?
C213 C209 C210 C211 -4.2(5) . . . . ?
C213 C209 C214 C215 -62.4(6) . . . . ?
C213 C209 C218 C219 58.8(6) . . . . ?
C214 C209 C210 C201 61.1(6) . . . . ?
C214 C209 C210 C211 -124.6(4) . . . . ?
C214 C209 C213 C208 -54.8(7) . . . . ?
C214 C209 C213 C212 122.1(4) . . . . ?
C214 C209 C218 C219 -176.9(5) . . . . ?
C214 C215 C216 C217 176.1(5) . . . . ?
C218 C209 C210 C201 -60.5(6) . . . . ?
C218 C209 C210 C211 113.7(4) . . . . ?
C218 C209 C213 C208 67.2(6) . . . . ?
C218 C209 C213 C212 -115.9(4) . . . . ?
C218 C209 C214 C215 174.0(4) . . . . ?
C218 C219 C220 C221 -172.5(5) . . . . ?
Se21 C204 C211 C210 163.1(3) . . . . ?
Se21 C204 C211 C212 -11.6(7) . . . . ?
Se22 C205 C206 C207 -170.8(4) . . . . ?
Se22 C205 C212 C211 -6.8(7) . . . . ?
Se22 C205 C212 C213 168.8(3) . . . . ?
C301 C302 C303 C304 -1.1(9) . . . . ?
C301 C310 C311 C304 -2.1(7) . . . . ?
C301 C310 C311 C312 179.0(4) . . . . ?
C302 C301 C310 C309 -179.8(5) . . . . ?
C302 C301 C310 C311 0.0(7) . . . . ?
C302 C303 C304 C311 -1.0(9) . . . . ?
C302 C303 C304 Se31 161.4(5) . . . . ?
C302 C303 C304 Se1' -154.2(5) . . . . ?
C303 C304 C311 C310 2.6(8) . . . . ?
C303 C304 C311 C312 -178.8(5) . . . . ?
C304 C311 C312 C305 2.2(9) . . . . ?
C304 C311 C312 C313 -178.3(5) . . . . ?
C305 C306 C307 C308 0.2(7) . . . . ?
C305 C312 C313 C308 -0.4(7) . . . . ?
C305 C312 C313 C309 179.9(4) . . . . ?
C306 C305 C312 C311 -179.6(5) . . . . ?
C306 C305 C312 C313 0.9(7) . . . . ?
C306 C307 C308 C313 0.4(7) . . . . ?
C307 C308 C313 C309 179.3(4) . . . . ?
C307 C308 C313 C312 -0.3(7) . . . . ?
C309 C310 C311 C304 177.7(5) . . . . ?
C309 C310 C311 C312 -1.2(5) . . . . ?
C309 C314 C315 C316 177.2(4) . . . . ?
C309 C318 C319 C320 -178.6(4) . . . . ?
C310 C301 C302 C303 1.5(8) . . . . ?
C310 C309 C313 C308 179.3(4) . . . . ?
C310 C309 C313 C312 -1.0(5) . . . . ?
C310 C309 C314 C315 58.4(5) . . . . ?
C310 C309 C318 C319 -59.8(6) . . . . ?
C310 C311 C312 C305 -179.0(5) . . . . ?
C310 C311 C312 C313 0.5(5) . . . . ?
C311 C312 C313 C308 -179.9(4) . . . . ?
C311 C312 C313 C309 0.4(5) . . . . ?
C312 C305 C306 C307 -0.9(7) . . . . ?
C313 C309 C310 C301 -178.8(5) . . . . ?
C313 C309 C310 C311 1.3(5) . . . . ?
C313 C309 C314 C315 -54.1(5) . . . . ?
C313 C309 C318 C319 53.8(5) . . . . ?
C314 C309 C310 C301 63.1(6) . . . . ?
C314 C309 C310 C311 -116.8(4) . . . . ?
C314 C309 C313 C308 -62.2(6) . . . . ?
C314 C309 C313 C312 117.4(4) . . . . ?
C314 C309 C318 C319 176.8(4) . . . . ?
C314 C315 C316 C317 -174.0(5) . . . . ?
C318 C309 C310 C301 -58.9(6) . . . . ?
C318 C309 C310 C311 121.2(4) . . . . ?
C318 C309 C313 C308 59.6(6) . . . . ?
C318 C309 C313 C312 -120.7(4) . . . . ?
C318 C309 C314 C315 -177.8(4) . . . . ?
C318 C319 C320 C321 177.2(4) . . . . ?
Se31 C304 C311 C310 -159.9(4) . . . . ?
Se31 C304 C311 C312 18.7(8) . . . . ?
Se32 C305 C306 C307 166.6(4) . . . . ?
Se32 C305 C312 C311 13.2(7) . . . . ?
Se32 C305 C312 C313 -166.2(4) . . . . ?
Se1' C304 C311 C310 155.6(4) . . . . ?
Se1' C304 C311 C312 -25.8(8) . . . . ?
Se2' C305 C306 C307 -163.0(4) . . . . ?
Se2' C305 C312 C311 -17.0(7) . . . . ?
Se2' C305 C312 C313 163.5(4) . . . . ?

loop_
_twin_individual_id
_twin_individual_mass_fraction_refined
1 0.696(15)
2 0.304(15)
